data_1541687
loop_
_publ_author_name
'Fuhr, O.'
'Fenske, D.'

_publ_section_title
;
 Die ungewoehnliche Umwandlung von P (Sn Me3)3 in P4 (Sn Me2)6
;
_journal_name_full 'Zeitschrift fuer Anorganische und Allgemeine Chemie'
_journal_page_first 244
_journal_page_last 246
_journal_volume 630
_journal_year 2004
_chemical_formula_sum 'C12 H36 P4 Sn6'
_chemical_name_systematic '(Sn (C H3)2)6 P4'
_space_group_IT_number 63
_symmetry_space_group_name_Hall '-C 2c 2'
_symmetry_space_group_name_H-M 'C m c m'
_cell_angle_alpha 90
_cell_angle_beta 90
_cell_angle_gamma 90
_cell_formula_units_Z 4
_cell_length_a 15.864
_cell_length_b 11.181
_cell_length_c 16.048
_cell_volume 2846.520
_citation_journal_id_ASTM ZAACAB
_cod_data_source_file Fuhr_ZAACAB_2004_535.cif
_cod_data_source_block C12H36P4Sn6
_cod_original_cell_volume 2846.52
_cod_database_code 1541687

loop_
_symmetry_equiv_pos_as_xyz
x,y,z
-x,-y,z+1/2
x,-y,-z
-x,y,-z+1/2
-x,-y,-z
x,y,-z-1/2
-x,y,z
x,-y,z-1/2
x+1/2,y+1/2,z
-x+1/2,-y+1/2,z+1/2
x+1/2,-y+1/2,-z
-x+1/2,y+1/2,-z+1/2
-x+1/2,-y+1/2,-z
x+1/2,y+1/2,-z-1/2
-x+1/2,y+1/2,z
x+1/2,-y+1/2,z-1/2

loop_
_atom_site_label
_atom_site_type_symbol
_atom_site_fract_x
_atom_site_fract_y
_atom_site_fract_z
_atom_site_occupancy
_atom_site_U_iso_or_equiv
C4 C-4 0 -0.0013 0.641 1 0.0
H7 H+1 -0.1697 -0.1875 0.5244 1 0.0
C1 C-4 0.1094 -0.7182 0.75 1 0.0
C3 C-4 -0.1253 -0.2478 0.5183 1 0.0
Sn1 Sn+4 0 -0.60616 0.75 1 0.0
P1 P-3 0 -0.49973 0.61251 1 0.0
H11 H+1 -0.031 0.0727 0.6526 0.5 0.0
C2 C-4 -0.2348 -0.4689 0.6256 1 0.0
H4 H+1 -0.2847 -0.4174 0.6282 1 0.0
H3 H+1 0.1072 -0.7724 0.702 0.5 0.0
H6 H+1 -0.2362 -0.516 0.5741 1 0.0
H12 H+1 -0.0272 -0.0439 0.5949 0.5 0.0
H5 H+1 -0.2343 -0.5229 0.6737 1 0.0
Sn3 Sn+4 0 -0.11249 0.75 1 0.0
H10 H+1 0.0582 0.0182 0.6256 0.5 0.0
H2 H+1 0.1601 -0.6685 0.7464 0.5 0.0
H1 H+1 0.111 -0.7651 0.8016 0.5 0.0
H8 H+1 -0.1367 -0.2969 0.469 1 0.0
H9 H+1 -0.0706 -0.208 0.5119 1 0.0
P2 P-3 -0.13771 -0.22249 0.75 1 0.0
Sn2 Sn+4 -0.12282 -0.35998 0.62712 1 0.0
